data_8105477
loop_
_publ_author_name
'Lo, Kong Mun'
'Lee, See Mun'
'Tiekink, Edward R.T.'

_publ_section_title
;
 Crystal structure of chlorido-[(N,N-di-isobutyl)dithiocarbamato-\k2
 S,S&#x2032;]-di(4-methylbenzyl-\kC)tin(IV), C25H36ClNS2Sn
;
_journal_issue 6
_journal_name_full 'Zeitschrift f\"ur Kristallographie - New Crystal Structures'
_journal_page_first 1399
_journal_page_last 1401
_journal_paper_doi 10.1515/ncrs-2020-0334
_journal_volume 235
_journal_year 2020
_chemical_formula_moiety 'C25 H36 Cl N S2 Sn'
_chemical_formula_sum 'C25 H36 Cl N S2 Sn'
_chemical_formula_weight 568.81
_space_group_crystal_system monoclinic
_space_group_IT_number 14
_space_group_name_Hall '-P 2yn'
_space_group_name_H-M_alt 'P 1 21/n 1'
_atom_sites_solution_hydrogens geom
_atom_sites_solution_primary direct
_atom_sites_solution_secondary difmap
_audit_creation_method SHELXL-2018/3
_cell_angle_alpha 90
_cell_angle_beta 97.9780(10)
_cell_angle_gamma 90
_cell_formula_units_Z 4
_cell_length_a 12.76940(10)
_cell_length_b 9.72830(10)
_cell_length_c 21.5640(2)
_cell_measurement_reflns_used 24718
_cell_measurement_temperature 100(2)
_cell_measurement_theta_max 76.3480
_cell_measurement_theta_min 3.8060
_cell_volume 2652.85(4)
_computing_cell_refinement 'CrysAlisPro [1]'
_computing_data_collection 'CrysAlisPro [1]'
_computing_data_reduction 'CrysAlisPro [1]'
_computing_molecular_graphics 'ORTEP-3 for Windows [4]'
_computing_publication_material 'SHELXL-2018/3 [3]'
_computing_structure_refinement 'SHELXL-2018/3 [3]'
_computing_structure_solution 'SHELXT 2014/5 [2]'
_diffrn_ambient_environment N~2~
_diffrn_ambient_temperature 100(2)
_diffrn_detector 'CCD plate'
_diffrn_detector_area_resol_mean 5.2558
_diffrn_detector_type AtlasS2
_diffrn_measured_fraction_theta_full 1.000
_diffrn_measured_fraction_theta_max 1.000
_diffrn_measurement_device 'four-circle diffractometer'
_diffrn_measurement_device_type 'XtaLAB Synergy, Dualflex, AtlasS2'
_diffrn_measurement_method '\w scans'
_diffrn_radiation_monochromator mirror
_diffrn_radiation_type CuK\a
_diffrn_radiation_wavelength 1.54184
_diffrn_reflns_av_R_equivalents 0.0267
_diffrn_reflns_av_unetI/netI 0.0145
_diffrn_reflns_Laue_measured_fraction_full 1.000
_diffrn_reflns_Laue_measured_fraction_max 1.000
_diffrn_reflns_limit_h_max 15
_diffrn_reflns_limit_h_min -15
_diffrn_reflns_limit_k_max 11
_diffrn_reflns_limit_k_min -8
_diffrn_reflns_limit_l_max 25
_diffrn_reflns_limit_l_min -25
_diffrn_reflns_number 32576
_diffrn_reflns_point_group_measured_fraction_full 1.000
_diffrn_reflns_point_group_measured_fraction_max 1.000
_diffrn_reflns_theta_full 67.071
_diffrn_reflns_theta_max 67.071
_diffrn_reflns_theta_min 3.807
_diffrn_source 'micro-focus sealed X-ray tube'
_exptl_absorpt_coefficient_mu 10.136
_exptl_absorpt_correction_T_max 1.000
_exptl_absorpt_correction_T_min 0.768
_exptl_absorpt_correction_type gaussian
_exptl_absorpt_process_details 'CrysAlisPro [1]'
_exptl_crystal_colour colourless
_exptl_crystal_density_diffrn 1.424
_exptl_crystal_description prism
_exptl_crystal_F_000 1168
_exptl_crystal_size_max 0.196
_exptl_crystal_size_mid 0.102
_exptl_crystal_size_min 0.047
_refine_diff_density_max 0.579
_refine_diff_density_min -0.405
_refine_diff_density_rms 0.061
_refine_ls_extinction_coef .
_refine_ls_extinction_method none
_refine_ls_goodness_of_fit_ref 1.023
_refine_ls_hydrogen_treatment constr
_refine_ls_matrix_type full
_refine_ls_number_parameters 277
_refine_ls_number_reflns 4742
_refine_ls_number_restraints 0
_refine_ls_restrained_S_all 1.023
_refine_ls_R_factor_all 0.0169
_refine_ls_R_factor_gt 0.0167
_refine_ls_shift/su_max 0.002
_refine_ls_shift/su_mean 0.000
_refine_ls_structure_factor_coef Fsqd
_refine_ls_weighting_details 'w=1/[\s^2^(Fo^2^)+(0.0259P)^2^+1.2863P] where P=(Fo^2^+2Fc^2^)/3'
_refine_ls_weighting_scheme calc
_refine_ls_wR_factor_gt 0.0442
_refine_ls_wR_factor_ref 0.0444
_reflns_Friedel_coverage 0.000
_reflns_Friedel_fraction_full .
_reflns_Friedel_fraction_max .
_reflns_number_gt 4689
_reflns_number_total 4742
_reflns_threshold_expression 'I > 2\s(I)'
_cod_data_source_file suppl_ncrs-2020-0334_suppl.cif
_cod_data_source_block shelx
_cod_original_sg_symbol_H-M 'P 21/n'
_cod_database_code 8105477
_shelx_shelxl_version_number 2018/3
_shelx_space_group_comment
;
The symmetry employed for this shelxl refinement is uniquely defined
by the following loop, which should always be used as a source of
symmetry information in preference to the above space-group names.
They are only intended as comments.
;
_shelx_estimated_absorpt_t_min 0.241
_shelx_estimated_absorpt_t_max 0.647

loop_
_space_group_symop_operation_xyz
'x, y, z'
'-x+1/2, y+1/2, -z+1/2'
'-x, -y, -z'
'x-1/2, -y-1/2, z-1/2'

loop_
_atom_site_label
_atom_site_type_symbol
_atom_site_fract_x
_atom_site_fract_y
_atom_site_fract_z
_atom_site_U_iso_or_equiv
_atom_site_adp_type
_atom_site_occupancy
_atom_site_site_symmetry_order
_atom_site_calc_flag
_atom_site_refinement_flags_posn
_atom_site_refinement_flags_adp
_atom_site_refinement_flags_occupancy
_atom_site_disorder_assembly
_atom_site_disorder_group
Sn Sn 0.32072(2) 0.62021(2) 0.26717(2) 0.01420(5) Uani 1 1 d . . . . .
Cl1 Cl 0.14992(3) 0.50107(3) 0.22970(2) 0.01823(8) Uani 1 1 d . . . . .
S1 S 0.39366(3) 0.38789(3) 0.28874(2) 0.01771(8) Uani 1 1 d . . . . .
S2 S 0.53179(3) 0.63007(4) 0.31355(2) 0.02076(9) Uani 1 1 d . . . . .
N1 N 0.59931(11) 0.36894(13) 0.33100(6) 0.0180(3) Uani 1 1 d . . . . .
C1 C 0.51945(12) 0.45457(16) 0.31359(7) 0.0168(3) Uani 1 1 d . . . . .
C2 C 0.58566(12) 0.21860(16) 0.33484(7) 0.0200(3) Uani 1 1 d . . . . .
H2A H 0.642944 0.172478 0.316173 0.024 Uiso 1 1 calc R U . . .
H2B H 0.517544 0.192383 0.309951 0.024 Uiso 1 1 calc R U . . .
C3 C 0.58728(13) 0.16795(18) 0.40224(8) 0.0238(3) Uani 1 1 d . . . . .
H3 H 0.651566 0.206044 0.428352 0.029 Uiso 1 1 calc R U . . .
C4 C 0.49016(14) 0.21583(19) 0.42979(8) 0.0304(4) Uani 1 1 d . . . . .
H4A H 0.426448 0.177988 0.405108 0.046 Uiso 1 1 calc R U . . .
H4B H 0.486809 0.316460 0.428835 0.046 Uiso 1 1 calc R U . . .
H4C H 0.494622 0.183893 0.473179 0.046 Uiso 1 1 calc R U . . .
C5 C 0.59518(17) 0.01082(19) 0.40287(9) 0.0365(4) Uani 1 1 d . . . . .
H5A H 0.596382 -0.022752 0.445811 0.055 Uiso 1 1 calc R U . . .
H5B H 0.660253 -0.017278 0.387040 0.055 Uiso 1 1 calc R U . . .
H5C H 0.533975 -0.028017 0.376163 0.055 Uiso 1 1 calc R U . . .
C6 C 0.70847(12) 0.41990(18) 0.34769(8) 0.0226(3) Uani 1 1 d . . . . .
H6A H 0.736068 0.388002 0.390439 0.027 Uiso 1 1 calc R U . . .
H6B H 0.707329 0.521637 0.348323 0.027 Uiso 1 1 calc R U . . .
C7 C 0.78356(15) 0.37217(19) 0.30254(10) 0.0347(4) Uani 1 1 d . . . . .
H7 H 0.796942 0.271648 0.309317 0.042 Uiso 1 1 calc R U . . .
C8 C 0.73919(18) 0.3940(3) 0.23494(10) 0.0457(5) Uani 1 1 d . . . . .
H8A H 0.673653 0.341155 0.225007 0.069 Uiso 1 1 calc R U . . .
H8B H 0.790711 0.363086 0.208221 0.069 Uiso 1 1 calc R U . . .
H8C H 0.724282 0.491876 0.227544 0.069 Uiso 1 1 calc R U . . .
C9 C 0.88855(15) 0.4488(3) 0.32016(12) 0.0473(5) Uani 1 1 d . . . . .
H9A H 0.939201 0.418970 0.292671 0.071 Uiso 1 1 calc R U . . .
H9B H 0.916938 0.428499 0.363771 0.071 Uiso 1 1 calc R U . . .
H9C H 0.876548 0.547983 0.315274 0.071 Uiso 1 1 calc R U . . .
C10 C 0.27071(12) 0.71387(16) 0.34898(7) 0.0187(3) Uani 1 1 d . . . . .
H10A H 0.321931 0.786106 0.365173 0.022 Uiso 1 1 calc R U . . .
H10B H 0.200938 0.758058 0.337236 0.022 Uiso 1 1 calc R U . . .
C11 C 0.26303(13) 0.61003(15) 0.39907(7) 0.0172(3) Uani 1 1 d . . . . .
C12 C 0.34667(13) 0.58788(18) 0.44667(8) 0.0229(3) Uani 1 1 d . . . . .
H12 H 0.409402 0.640835 0.447723 0.027 Uiso 1 1 calc R U . . .
C13 C 0.33993(13) 0.48944(18) 0.49275(8) 0.0249(3) Uani 1 1 d . . . . .
H13 H 0.397839 0.477354 0.525041 0.030 Uiso 1 1 calc R U . . .
C14 C 0.25032(14) 0.40850(17) 0.49252(7) 0.0230(3) Uani 1 1 d . . . . .
C15 C 0.16671(14) 0.43159(18) 0.44506(7) 0.0244(3) Uani 1 1 d . . . . .
H15 H 0.104059 0.378436 0.443910 0.029 Uiso 1 1 calc R U . . .
C16 C 0.17279(13) 0.53050(17) 0.39939(7) 0.0214(3) Uani 1 1 d . . . . .
H16 H 0.114133 0.544115 0.367739 0.026 Uiso 1 1 calc R U . . .
C17 C 0.24328(17) 0.29975(18) 0.54150(8) 0.0332(4) Uani 1 1 d . . . . .
H17A H 0.312297 0.289477 0.567309 0.050 Uiso 1 1 calc R U . . .
H17B H 0.222515 0.212101 0.520981 0.050 Uiso 1 1 calc R U . . .
H17C H 0.190441 0.326905 0.568058 0.050 Uiso 1 1 calc R U . . .
C18 C 0.34809(13) 0.69845(16) 0.17719(7) 0.0196(3) Uani 1 1 d . . . . .
H18A H 0.284236 0.748296 0.157801 0.023 Uiso 1 1 calc R U . . .
H18B H 0.407310 0.764948 0.183354 0.023 Uiso 1 1 calc R U . . .
C19 C 0.37367(13) 0.58752(16) 0.13351(7) 0.0184(3) Uani 1 1 d . . . . .
C20 C 0.29712(13) 0.53714(17) 0.08733(8) 0.0242(3) Uani 1 1 d . . . . .
H20 H 0.227297 0.572871 0.083718 0.029 Uiso 1 1 calc R U . . .
C21 C 0.32042(15) 0.43543(19) 0.04619(8) 0.0280(4) Uani 1 1 d . . . . .
H21 H 0.266235 0.403195 0.014905 0.034 Uiso 1 1 calc R U . . .
C22 C 0.42062(16) 0.38016(17) 0.04978(9) 0.0290(4) Uani 1 1 d . . . . .
C23 C 0.49736(15) 0.4293(2) 0.09643(9) 0.0358(4) Uani 1 1 d . . . . .
H23 H 0.566793 0.392209 0.100351 0.043 Uiso 1 1 calc R U . . .
C24 C 0.47469(14) 0.5314(2) 0.13747(8) 0.0290(4) Uani 1 1 d . . . . .
H24 H 0.528924 0.563612 0.168733 0.035 Uiso 1 1 calc R U . . .
C25 C 0.4450(2) 0.2712(2) 0.00409(10) 0.0444(5) Uani 1 1 d . . . . .
H25A H 0.378769 0.235172 -0.018475 0.067 Uiso 1 1 calc R U . . .
H25B H 0.484611 0.196259 0.026924 0.067 Uiso 1 1 calc R U . . .
H25C H 0.487442 0.311317 -0.025857 0.067 Uiso 1 1 calc R U . . .

loop_
_atom_site_aniso_label
_atom_site_aniso_U_11
_atom_site_aniso_U_22
_atom_site_aniso_U_33
_atom_site_aniso_U_23
_atom_site_aniso_U_13
_atom_site_aniso_U_12
Sn 0.01653(7) 0.01408(6) 0.01241(6) 0.00041(3) 0.00349(4) -0.00008(3)
Cl1 0.01703(17) 0.01774(17) 0.01952(17) -0.00023(13) 0.00114(13) 0.00034(14)
S1 0.01555(18) 0.01474(17) 0.02198(19) 0.00121(13) -0.00045(14) -0.00117(13)
S2 0.01919(19) 0.01649(18) 0.0260(2) 0.00051(14) 0.00119(15) -0.00320(13)
N1 0.0163(6) 0.0194(7) 0.0181(7) 0.0001(5) 0.0020(5) -0.0016(5)
C1 0.0178(7) 0.0190(7) 0.0141(7) -0.0001(6) 0.0033(6) -0.0012(6)
C2 0.0192(7) 0.0189(7) 0.0217(8) 0.0006(6) 0.0017(6) 0.0020(6)
C3 0.0241(8) 0.0240(8) 0.0219(8) 0.0038(7) -0.0018(6) -0.0007(7)
C4 0.0328(9) 0.0346(9) 0.0250(9) 0.0062(7) 0.0083(7) -0.0026(8)
C5 0.0497(12) 0.0255(9) 0.0325(10) 0.0094(8) -0.0010(9) 0.0046(8)
C6 0.0153(7) 0.0250(8) 0.0266(8) 0.0008(7) -0.0004(6) -0.0018(6)
C7 0.0217(9) 0.0379(11) 0.0454(12) 0.0028(8) 0.0077(8) 0.0017(7)
C8 0.0370(11) 0.0651(15) 0.0388(12) -0.0025(10) 0.0192(9) -0.0023(10)
C9 0.0177(9) 0.0602(14) 0.0652(15) 0.0057(12) 0.0103(9) -0.0025(9)
C10 0.0250(8) 0.0178(7) 0.0143(7) -0.0022(6) 0.0059(6) 0.0017(6)
C11 0.0219(8) 0.0174(7) 0.0132(7) -0.0027(5) 0.0055(6) 0.0017(6)
C12 0.0200(8) 0.0295(8) 0.0191(8) -0.0003(7) 0.0027(6) -0.0027(7)
C13 0.0244(8) 0.0330(9) 0.0164(8) 0.0015(7) -0.0002(6) 0.0046(7)
C14 0.0351(9) 0.0189(7) 0.0155(8) -0.0018(6) 0.0049(7) 0.0020(7)
C15 0.0287(9) 0.0258(8) 0.0185(8) -0.0001(7) 0.0030(6) -0.0093(7)
C16 0.0206(8) 0.0275(8) 0.0155(7) 0.0011(6) 0.0004(6) -0.0021(6)
C17 0.0536(12) 0.0237(9) 0.0207(9) 0.0033(7) -0.0005(8) -0.0041(8)
C18 0.0269(8) 0.0175(7) 0.0157(7) 0.0024(6) 0.0079(6) 0.0010(6)
C19 0.0255(8) 0.0170(7) 0.0143(7) 0.0034(6) 0.0087(6) 0.0001(6)
C20 0.0248(8) 0.0284(8) 0.0194(8) -0.0004(7) 0.0027(6) 0.0047(7)
C21 0.0350(10) 0.0300(9) 0.0189(8) -0.0033(7) 0.0033(7) -0.0021(8)
C22 0.0425(11) 0.0259(9) 0.0210(9) -0.0009(6) 0.0131(8) 0.0053(7)
C23 0.0311(10) 0.0465(11) 0.0311(10) -0.0065(9) 0.0094(8) 0.0144(9)
C24 0.0229(8) 0.0397(10) 0.0246(9) -0.0060(8) 0.0040(7) 0.0037(7)
C25 0.0667(14) 0.0385(11) 0.0316(10) -0.0093(9) 0.0190(10) 0.0106(10)

loop_
_atom_type_symbol
_atom_type_description
_atom_type_scat_dispersion_real
_atom_type_scat_dispersion_imag
_atom_type_scat_source
C C 0.0181 0.0091 'International Tables Vol C Tables 4.2.6.8 and 6.1.1.4'
H H 0.0000 0.0000 'International Tables Vol C Tables 4.2.6.8 and 6.1.1.4'
Cl Cl 0.3639 0.7018 'International Tables Vol C Tables 4.2.6.8 and 6.1.1.4'
N N 0.0311 0.0180 'International Tables Vol C Tables 4.2.6.8 and 6.1.1.4'
S S 0.3331 0.5567 'International Tables Vol C Tables 4.2.6.8 and 6.1.1.4'
Sn Sn 0.0259 5.4591 'International Tables Vol C Tables 4.2.6.8 and 6.1.1.4'

loop_
_geom_angle_atom_site_label_1
_geom_angle_atom_site_label_2
_geom_angle_atom_site_label_3
_geom_angle
_geom_angle_site_symmetry_1
_geom_angle_site_symmetry_3
C18 Sn C10 133.56(6) . .
C18 Sn S1 112.90(4) . .
C10 Sn S1 112.32(4) . .
C18 Sn Cl1 96.65(4) . .
C10 Sn Cl1 96.66(4) . .
S1 Sn Cl1 85.746(12) . .
C18 Sn S2 92.40(4) . .
C10 Sn S2 94.26(4) . .
S1 Sn S2 68.697(11) . .
Cl1 Sn S2 154.415(11) . .
C1 S1 Sn 91.42(5) . .
C1 S2 Sn 83.09(5) . .
C1 N1 C2 122.98(13) . .
C1 N1 C6 121.31(13) . .
C2 N1 C6 115.71(12) . .
N1 C1 S2 123.85(12) . .
N1 C1 S1 119.38(11) . .
S2 C1 S1 116.77(9) . .
N1 C2 C3 112.68(13) . .
N1 C2 H2A 109.1 . .
C3 C2 H2A 109.1 . .
N1 C2 H2B 109.1 . .
C3 C2 H2B 109.1 . .
H2A C2 H2B 107.8 . .
C4 C3 C2 111.58(13) . .
C4 C3 C5 111.01(15) . .
C2 C3 C5 108.75(14) . .
C4 C3 H3 108.5 . .
C2 C3 H3 108.5 . .
C5 C3 H3 108.5 . .
C3 C4 H4A 109.5 . .
C3 C4 H4B 109.5 . .
H4A C4 H4B 109.5 . .
C3 C4 H4C 109.5 . .
H4A C4 H4C 109.5 . .
H4B C4 H4C 109.5 . .
C3 C5 H5A 109.5 . .
C3 C5 H5B 109.5 . .
H5A C5 H5B 109.5 . .
C3 C5 H5C 109.5 . .
H5A C5 H5C 109.5 . .
H5B C5 H5C 109.5 . .
N1 C6 C7 113.38(14) . .
N1 C6 H6A 108.9 . .
C7 C6 H6A 108.9 . .
N1 C6 H6B 108.9 . .
C7 C6 H6B 108.9 . .
H6A C6 H6B 107.7 . .
C8 C7 C6 112.88(16) . .
C8 C7 C9 111.71(18) . .
C6 C7 C9 107.34(17) . .
C8 C7 H7 108.3 . .
C6 C7 H7 108.3 . .
C9 C7 H7 108.3 . .
C7 C8 H8A 109.5 . .
C7 C8 H8B 109.5 . .
H8A C8 H8B 109.5 . .
C7 C8 H8C 109.5 . .
H8A C8 H8C 109.5 . .
H8B C8 H8C 109.5 . .
C7 C9 H9A 109.5 . .
C7 C9 H9B 109.5 . .
H9A C9 H9B 109.5 . .
C7 C9 H9C 109.5 . .
H9A C9 H9C 109.5 . .
H9B C9 H9C 109.5 . .
C11 C10 Sn 111.24(10) . .
C11 C10 H10A 109.4 . .
Sn C10 H10A 109.4 . .
C11 C10 H10B 109.4 . .
Sn C10 H10B 109.4 . .
H10A C10 H10B 108.0 . .
C16 C11 C12 117.54(14) . .
C16 C11 C10 121.25(14) . .
C12 C11 C10 121.20(15) . .
C11 C12 C13 121.08(15) . .
C11 C12 H12 119.5 . .
C13 C12 H12 119.5 . .
C14 C13 C12 121.36(15) . .
C14 C13 H13 119.3 . .
C12 C13 H13 119.3 . .
C13 C14 C15 117.33(15) . .
C13 C14 C17 121.68(16) . .
C15 C14 C17 120.99(16) . .
C16 C15 C14 121.45(15) . .
C16 C15 H15 119.3 . .
C14 C15 H15 119.3 . .
C15 C16 C11 121.22(15) . .
C15 C16 H16 119.4 . .
C11 C16 H16 119.4 . .
C14 C17 H17A 109.5 . .
C14 C17 H17B 109.5 . .
H17A C17 H17B 109.5 . .
C14 C17 H17C 109.5 . .
H17A C17 H17C 109.5 . .
H17B C17 H17C 109.5 . .
C19 C18 Sn 112.83(10) . .
C19 C18 H18A 109.0 . .
Sn C18 H18A 109.0 . .
C19 C18 H18B 109.0 . .
Sn C18 H18B 109.0 . .
H18A C18 H18B 107.8 . .
C20 C19 C24 117.45(15) . .
C20 C19 C18 120.89(14) . .
C24 C19 C18 121.65(15) . .
C19 C20 C21 121.28(16) . .
C19 C20 H20 119.4 . .
C21 C20 H20 119.4 . .
C22 C21 C20 121.40(16) . .
C22 C21 H21 119.3 . .
C20 C21 H21 119.3 . .
C21 C22 C23 117.53(16) . .
C21 C22 C25 120.71(18) . .
C23 C22 C25 121.75(18) . .
C24 C23 C22 121.33(17) . .
C24 C23 H23 119.3 . .
C22 C23 H23 119.3 . .
C23 C24 C19 121.00(17) . .
C23 C24 H24 119.5 . .
C19 C24 H24 119.5 . .
C22 C25 H25A 109.5 . .
C22 C25 H25B 109.5 . .
H25A C25 H25B 109.5 . .
C22 C25 H25C 109.5 . .
H25A C25 H25C 109.5 . .
H25B C25 H25C 109.5 . .

loop_
_geom_bond_atom_site_label_1
_geom_bond_atom_site_label_2
_geom_bond_distance
_geom_bond_site_symmetry_2
Sn C18 2.1574(15) .
Sn C10 2.1594(14) .
Sn S1 2.4641(4) .
Sn Cl1 2.5027(4) .
Sn S2 2.7434(4) .
S1 C1 1.7462(15) .
S2 C1 1.7145(15) .
N1 C1 1.330(2) .
N1 C2 1.477(2) .
N1 C6 1.476(2) .
C2 C3 1.532(2) .
C2 H2A 0.9900 .
C2 H2B 0.9900 .
C3 C4 1.521(2) .
C3 C5 1.532(2) .
C3 H3 1.0000 .
C4 H4A 0.9800 .
C4 H4B 0.9800 .
C4 H4C 0.9800 .
C5 H5A 0.9800 .
C5 H5B 0.9800 .
C5 H5C 0.9800 .
C6 C7 1.530(2) .
C6 H6A 0.9900 .
C6 H6B 0.9900 .
C7 C8 1.504(3) .
C7 C9 1.535(3) .
C7 H7 1.0000 .
C8 H8A 0.9800 .
C8 H8B 0.9800 .
C8 H8C 0.9800 .
C9 H9A 0.9800 .
C9 H9B 0.9800 .
C9 H9C 0.9800 .
C10 C11 1.492(2) .
C10 H10A 0.9900 .
C10 H10B 0.9900 .
C11 C16 1.389(2) .
C11 C12 1.392(2) .
C12 C13 1.391(2) .
C12 H12 0.9500 .
C13 C14 1.389(3) .
C13 H13 0.9500 .
C14 C15 1.391(2) .
C14 C17 1.506(2) .
C15 C16 1.387(2) .
C15 H15 0.9500 .
C16 H16 0.9500 .
C17 H17A 0.9800 .
C17 H17B 0.9800 .
C17 H17C 0.9800 .
C18 C19 1.498(2) .
C18 H18A 0.9900 .
C18 H18B 0.9900 .
C19 C20 1.385(2) .
C19 C24 1.392(2) .
C20 C21 1.388(2) .
C20 H20 0.9500 .
C21 C22 1.380(3) .
C21 H21 0.9500 .
C22 C23 1.388(3) .
C22 C25 1.509(2) .
C23 C24 1.388(3) .
C23 H23 0.9500 .
C24 H24 0.9500 .
C25 H25A 0.9800 .
C25 H25B 0.9800 .
C25 H25C 0.9800 .

loop_
_geom_torsion_atom_site_label_1
_geom_torsion_atom_site_label_2
_geom_torsion_atom_site_label_3
_geom_torsion_atom_site_label_4
_geom_torsion
_geom_torsion_site_symmetry_1
_geom_torsion_site_symmetry_2
_geom_torsion_site_symmetry_3
_geom_torsion_site_symmetry_4
C2 N1 C1 S2 175.67(11) . . . .
C6 N1 C1 S2 -4.5(2) . . . .
C2 N1 C1 S1 -4.6(2) . . . .
C6 N1 C1 S1 175.24(11) . . . .
Sn S2 C1 N1 178.31(13) . . . .
Sn S2 C1 S1 -1.41(7) . . . .
Sn S1 C1 N1 -178.18(12) . . . .
Sn S1 C1 S2 1.56(8) . . . .
C1 N1 C2 C3 -102.54(17) . . . .
C6 N1 C2 C3 77.60(17) . . . .
N1 C2 C3 C4 68.51(18) . . . .
N1 C2 C3 C5 -168.70(14) . . . .
C1 N1 C6 C7 -114.72(17) . . . .
C2 N1 C6 C7 65.14(18) . . . .
N1 C6 C7 C8 48.6(2) . . . .
N1 C6 C7 C9 172.13(15) . . . .
Sn C10 C11 C16 -84.29(16) . . . .
Sn C10 C11 C12 94.74(15) . . . .
C16 C11 C12 C13 0.1(2) . . . .
C10 C11 C12 C13 -178.96(15) . . . .
C11 C12 C13 C14 0.9(3) . . . .
C12 C13 C14 C15 -1.2(2) . . . .
C12 C13 C14 C17 178.74(16) . . . .
C13 C14 C15 C16 0.6(2) . . . .
C17 C14 C15 C16 -179.35(16) . . . .
C14 C15 C16 C11 0.4(3) . . . .
C12 C11 C16 C15 -0.7(2) . . . .
C10 C11 C16 C15 178.35(15) . . . .
Sn C18 C19 C20 99.93(15) . . . .
Sn C18 C19 C24 -80.27(17) . . . .
C24 C19 C20 C21 -0.5(2) . . . .
C18 C19 C20 C21 179.27(15) . . . .
C19 C20 C21 C22 0.2(3) . . . .
C20 C21 C22 C23 0.5(3) . . . .
C20 C21 C22 C25 -179.09(17) . . . .
C21 C22 C23 C24 -0.8(3) . . . .
C25 C22 C23 C24 178.73(19) . . . .
C22 C23 C24 C19 0.5(3) . . . .
C20 C19 C24 C23 0.2(3) . . . .
C18 C19 C24 C23 -179.62(17) . . . .
